data_9001400
loop_
_publ_author_name
'Merlino, S.'
'Mellini, M.'
'Bonaccorsi, E.'
'Pasero, M.'
'Leoni, L.'
'Orlandi, P.'

_publ_section_title
;
 Pitiglianoite, a new feldspathoid from southern Tuscany, Italy: Chemical
 composition and crystal structure
;
_journal_name_full 'American Mineralogist'
_journal_page_first 2003
_journal_page_last 2008
_journal_volume 76
_journal_year 1991
_chemical_formula_sum 'Al9 H18 K4.002 Na10.998 O44.997 S1.5 Si9'
_chemical_name_mineral Pitiglianoite
_space_group_IT_number 173
_symmetry_space_group_name_Hall 'P 6c'
_symmetry_space_group_name_H-M 'P 63'
_cell_angle_alpha 90
_cell_angle_beta 90
_cell_angle_gamma 120
_cell_formula_units_Z 2
_cell_length_a 22.121
_cell_length_b 22.121
_cell_length_c 5.221
_cell_volume 2212.554
_database_code_amcsd 0001438
_exptl_crystal_density_diffrn 2.538
_cod_original_formula_sum 'Si9 Al9 O44.997 Na10.998 K4.002 S1.5 H18'
_cod_database_code 9001400

loop_
_space_group_symop_operation_xyz
x,y,z
x-y,x,1/2+z
-y,x-y,z
-x,-y,1/2+z
-x+y,-x,z
y,-x+y,1/2+z

loop_
_atom_site_label
_atom_site_fract_x
_atom_site_fract_y
_atom_site_fract_z
_atom_site_occupancy
_atom_site_U_iso_or_equiv
_atom_site_type_symbol
_atom_site_attached_hydrogens
Si1 0.83340 0.25060 0.28640 1.00000 0.00690 Si 0
Si2 0.91410 0.49830 0.78750 1.00000 0.00820 Si 0
Si3 0.91590 0.75030 0.78650 1.00000 0.00820 Si 0
Al1 0.91440 0.16500 0.28580 1.00000 0.00720 Al 0
Al2 0.91830 0.42050 0.28760 1.00000 0.00820 Al 0
Al3 0.82980 0.58280 0.78910 1.00000 0.01000 Al 0
O1 0.86730 0.53340 0.71900 1.00000 0.01400 O 0
O2 0.99880 0.79780 0.71830 1.00000 0.01300 O 0
O3 0.86940 0.33320 0.21880 1.00000 0.01400 O 0
O4 0.89470 0.66910 0.76540 1.00000 0.02100 O 0
O5 0.99560 0.55920 0.76690 1.00000 0.02500 O 0
O6 0.89390 0.23020 0.25700 1.00000 0.01900 O 0
O7 0.77030 0.20900 0.08420 1.00000 0.01900 O 0
O8 0.89440 0.43440 0.58750 1.00000 0.01300 O 0
O9 0.89770 0.12560 0.58290 1.00000 0.01200 O 0
O10 0.89450 0.46390 0.07210 1.00000 0.01700 O 0
O11 0.86860 0.09780 0.07010 1.00000 0.01800 O 0
O12 0.79950 0.23730 0.57190 1.00000 0.01900 O 0
Na 0.33420 0.33340 0.66190 1.00000 0.03700 Na 0
Wat1 0.30910 0.30720 0.23240 0.33300 0.07300 O 2
Wat2 0.36180 0.32900 0.22850 0.33300 0.03500 O 2
Wat3 0.33730 0.35090 0.22380 0.33300 0.09100 O 2
K1 0.77900 0.44610 0.32410 0.66700 0.03200 K 0
Na1_1 0.77900 0.44610 0.32410 0.33300 0.03200 Na 0
Na1_2 0.66600 0.48440 0.81710 1.00000 0.02200 Na 0
S1 0.66667 0.33333 0.82070 1.00000 0.03800 S 0
OA1 0.70410 0.34440 0.58600 0.33300 0.20000 O 0
OB1 0.72410 0.33190 0.97150 1.00000 0.09500 O 0
K2 0.99970 0.11190 0.82860 0.66700 0.02850 K 0
Na2_1 0.99970 0.11190 0.82860 0.33300 0.02850 Na 0
Na2_2 0.84950 -0.00010 0.32190 1.00000 0.01640 Na 0
S2 0.00000 0.00000 0.33750 0.50000 0.03600 S 0
OA2 0.02690 0.03870 0.56610 0.16700 0.13000 O 0
OB2 0.05840 0.05690 0.18040 0.50000 0.10400 O 0

loop_
_cod_changelog_entry_id
_cod_changelog_entry_author
_cod_changelog_entry_date
_cod_changelog_entry_text
1
;cod-tools version 3.8.0
Id: cif_guess_AMCSD_atom_types 9581 2023-05-17 12:35:41Z saulius
;
2023-05-18T11:36:42+03:00
;Derived atom types and hydrogen counts
from atom names that follow the AMCSD naming convention
(Wat == water, O-H == hydroxyl).
;
2
;cod-tools version 3.10.1
Id: cif_fix_AMCSD_atom_labels 10224 2024-08-07 11:09:31Z saulius
;
2024-08-07T19:38:14+03:00
;Changed the following '_atom_site_label' values:
the first duplicated label 'Na1'  converted to 'Na1_1'
duplicated label 'Na1' at index 24 converted to 'Na1_2'
the first duplicated label 'Na2'  converted to 'Na2_1'
duplicated label 'Na2' at index 30 converted to 'Na2_2'
;

loop_
_cod_related_entry_id
_cod_related_entry_database
_cod_related_entry_code
1 AMCSD 0001438
